data_4348863
loop_
_publ_author_name
'Zhong, Fei'
'Yang, Xiaodong'
'Shen, Lingyi'
'Zhao, Yanxia'
'Ma, Hongwei'
'Wu, Biao'
'Yang, Xiao-Juan'

_publ_section_title
;
 Multinuclear Alkali Metal Complexes of a Triphenylene-Based Hexamine and
 the Transmetalation to Tris(N-heterocyclic tetrylenes) (Ge, Sn, Pb).
;
_journal_issue 17
_journal_name_full 'Inorganic chemistry'
_journal_page_first 9112
_journal_page_last 9120
_journal_paper_doi 10.1021/acs.inorgchem.6b01743
_journal_volume 55
_journal_year 2016
_chemical_formula_sum 'C97 H116 N6 Sn3'
_chemical_formula_weight 1722.02
_space_group_crystal_system triclinic
_space_group_IT_number 2
_space_group_name_Hall '-P 1'
_space_group_name_H-M_alt 'P -1'
_atom_sites_solution_hydrogens geom
_atom_sites_solution_primary direct
_atom_sites_solution_secondary difmap
_audit_creation_method SHELXL-2014/7
_cell_angle_alpha 80.990(2)
_cell_angle_beta 86.881(2)
_cell_angle_gamma 60.4710(10)
_cell_formula_units_Z 2
_cell_length_a 16.526(4)
_cell_length_b 16.626(3)
_cell_length_c 20.310(3)
_cell_measurement_reflns_used 9888
_cell_measurement_temperature 153(2)
_cell_measurement_theta_max 24.85
_cell_measurement_theta_min 2.45
_cell_volume 4793.9(16)
_computing_cell_refinement 'Bruker SMART'
_computing_data_collection 'Bruker SMART APEX II'
_computing_data_reduction 'Bruker SAINT'
_computing_molecular_graphics SHELXTL
_computing_publication_material SHELXTL
_computing_structure_refinement 'SHELXL-2014/7 (Sheldrick, 2014)'
_computing_structure_solution 'SHELXL-2014/7 (Sheldrick, 2014)'
_diffrn_ambient_temperature 153(2)
_diffrn_detector_area_resol_mean 'fine-focus sealed tube'
_diffrn_measured_fraction_theta_full 0.957
_diffrn_measured_fraction_theta_max 0.957
_diffrn_measurement_device_type 'Bruker APEX II area detector'
_diffrn_measurement_method '\w scan'
_diffrn_radiation_type MoK\a
_diffrn_radiation_wavelength 0.71073
_diffrn_reflns_av_R_equivalents 0.0293
_diffrn_reflns_av_unetI/netI 0.0476
_diffrn_reflns_Laue_measured_fraction_full 0.957
_diffrn_reflns_Laue_measured_fraction_max 0.957
_diffrn_reflns_limit_h_max 19
_diffrn_reflns_limit_h_min -18
_diffrn_reflns_limit_k_max 19
_diffrn_reflns_limit_k_min -18
_diffrn_reflns_limit_l_max 23
_diffrn_reflns_limit_l_min -23
_diffrn_reflns_number 28953
_diffrn_reflns_point_group_measured_fraction_full 0.957
_diffrn_reflns_point_group_measured_fraction_max 0.957
_diffrn_reflns_theta_full 24.852
_diffrn_reflns_theta_max 24.851
_diffrn_reflns_theta_min 1.417
_exptl_absorpt_coefficient_mu 0.819
_exptl_absorpt_correction_type multi-scan
_exptl_absorpt_process_details SADABS
_exptl_crystal_colour red
_exptl_crystal_density_diffrn 1.193
_exptl_crystal_density_meas ?
_exptl_crystal_description block
_exptl_crystal_F_000 1780
_exptl_crystal_size_max 0.250
_exptl_crystal_size_mid 0.250
_exptl_crystal_size_min 0.200
_exptl_transmission_factor_max 0.7452
_exptl_transmission_factor_min 0.3494
_refine_diff_density_max 0.951
_refine_diff_density_min -1.356
_refine_diff_density_rms 0.121
_refine_ls_extinction_method none
_refine_ls_goodness_of_fit_ref 0.971
_refine_ls_hydrogen_treatment constr
_refine_ls_matrix_type full
_refine_ls_number_parameters 1015
_refine_ls_number_reflns 15897
_refine_ls_number_restraints 739
_refine_ls_restrained_S_all 1.037
_refine_ls_R_factor_all 0.0550
_refine_ls_R_factor_gt 0.0476
_refine_ls_shift/su_max 0.001
_refine_ls_shift/su_mean 0.000
_refine_ls_structure_factor_coef Fsqd
_refine_ls_weighting_details 'w=1/[\s^2^(Fo^2^)+(0.0400P)^2^+29.4954P] where P=(Fo^2^+2Fc^2^)/3'
_refine_ls_weighting_scheme calc
_refine_ls_wR_factor_gt 0.1208
_refine_ls_wR_factor_ref 0.1243
_reflns_Friedel_coverage 0.000
_reflns_number_gt 13584
_reflns_number_total 15897
_reflns_threshold_expression 'I > 2\s(I)'
_cod_data_source_file ic6b01743_si_007.cif
_cod_data_source_block 01
_cod_depositor_comments
;
The following automatic conversions were performed:

data item '_exptl_absorpt_correction_type' value 'Multi-scan' was
changed to 'multi-scan' in accordance with the
/home/saulius/struct/COD-crude-data/automatic-downloads/DataCite-retrospective/ACS/depositions/lib/dictionaries/cif_core.dic
dictionary named 'cif_core.dic' version 2.4.2 last updated on
2011-04-26.

data item '_exptl_crystal_density_meas' value 'not measured' was
changed to '?' -- the value is perceived as not measured.

Automatic conversion script
Id: cif_fix_values 6909 2019-04-08 15:41:33Z antanas 
;
_cod_original_cell_volume 4793.7(14)
_cod_database_code 4348863
_shelx_shelxl_version_number 2014/7
_shelx_space_group_comment
;
The symmetry employed for this shelxl refinement is uniquely defined
by the following loop, which should always be used as a source of
symmetry information in preference to the above space-group names.
They are only intended as comments.
;
_shelx_estimated_absorpt_t_min 0.821
_shelx_estimated_absorpt_t_max 0.853
_platon_squeeze_void_probe_radius 1.20

loop_
_space_group_symop_operation_xyz
'x, y, z'
'-x, -y, -z'

loop_
_atom_site_label
_atom_site_type_symbol
_atom_site_fract_x
_atom_site_fract_y
_atom_site_fract_z
_atom_site_U_iso_or_equiv
_atom_site_adp_type
_atom_site_occupancy
_atom_site_site_symmetry_order
_atom_site_calc_flag
_atom_site_refinement_flags_posn
_atom_site_refinement_flags_adp
_atom_site_refinement_flags_occupancy
_atom_site_disorder_assembly
_atom_site_disorder_group
Sn1 Sn 0.49544(2) 0.21670(2) 0.25948(2) 0.02054(9) Uani 1 1 d . . . A 137
Sn2 Sn 1.24904(2) 0.05039(2) 0.23934(2) 0.02107(9) Uani 1 1 d . . . A 137
Sn3 Sn 0.67151(2) 0.79772(2) 0.24350(2) 0.02429(9) Uani 1 1 d . . . A 137
N1 N 0.5050(2) 0.3364(2) 0.25880(18) 0.0157(5) Uani 1 1 d . U . A 137
N2 N 0.6377(2) 0.1630(3) 0.26636(19) 0.0187(5) Uani 1 1 d . U . A 137
N3 N 1.1196(2) 0.0604(2) 0.23632(19) 0.0185(5) Uani 1 1 d . U . A 137
N4 N 1.1613(2) 0.1920(3) 0.24080(19) 0.0190(5) Uani 1 1 d . U . A 137
N5 N 0.6188(3) 0.7108(3) 0.23087(19) 0.0200(5) Uani 1 1 d . U . A 137
N6 N 0.7896(2) 0.6683(2) 0.25610(19) 0.0183(5) Uani 1 1 d . U . A 137
C1 C 0.5956(3) 0.3227(3) 0.2574(2) 0.0152(5) Uani 1 1 d . U . A 137
C2 C 0.6674(3) 0.2289(3) 0.2612(2) 0.0162(5) Uani 1 1 d . U . A 137
C3 C 0.7594(3) 0.2093(3) 0.2594(2) 0.0156(5) Uani 1 1 d . U . A 137
H3 H 0.8078 0.1461 0.2630 0.019 Uiso 1 1 calc R U . A 137
C4 C 0.7822(3) 0.2815(3) 0.2524(2) 0.0144(5) Uani 1 1 d . U . A 137
C5 C 0.7108(3) 0.3746(3) 0.2500(2) 0.0140(5) Uani 1 1 d . U . A 137
C6 C 0.6178(3) 0.3936(3) 0.2537(2) 0.0141(5) Uani 1 1 d . U . A 137
H6 H 0.5694 0.4562 0.2535 0.017 Uiso 1 1 calc R U . A 137
C7 C 1.0445(3) 0.1480(3) 0.2410(2) 0.0164(5) Uani 1 1 d . U . A 137
C8 C 1.0665(3) 0.2203(3) 0.2431(2) 0.0165(5) Uani 1 1 d . U . A 137
C9 C 0.9956(3) 0.3106(3) 0.2463(2) 0.0152(5) Uani 1 1 d . U . A 137
H9 H 1.0106 0.3588 0.2465 0.018 Uiso 1 1 calc R U . A 137
C10 C 0.9015(3) 0.3326(3) 0.2493(2) 0.0148(5) Uani 1 1 d . U . A 137
C11 C 0.8804(3) 0.2598(3) 0.2481(2) 0.0147(5) Uani 1 1 d . U . A 137
C12 C 0.9517(3) 0.1702(3) 0.2422(2) 0.0151(5) Uani 1 1 d . U . A 137
H12 H 0.9365 0.1227 0.2389 0.018 Uiso 1 1 calc R U . A 137
C13 C 0.6834(3) 0.6160(3) 0.2381(2) 0.0180(5) Uani 1 1 d . U . A 137
C14 C 0.6633(3) 0.5443(3) 0.2373(2) 0.0159(5) Uani 1 1 d . U . A 137
H14 H 0.6006 0.5595 0.2309 0.019 Uiso 1 1 calc R U . A 137
C15 C 0.7331(3) 0.4502(3) 0.2457(2) 0.0147(5) Uani 1 1 d . U . A 137
C16 C 0.8274(3) 0.4279(3) 0.2512(2) 0.0148(5) Uani 1 1 d . U . A 137
C17 C 0.8463(3) 0.5007(3) 0.2554(2) 0.0157(5) Uani 1 1 d . U . A 137
H17 H 0.9089 0.4859 0.2620 0.019 Uiso 1 1 calc R U . A 137
C18 C 0.7771(3) 0.5928(3) 0.2504(2) 0.0171(5) Uani 1 1 d . U . A 137
C19 C 0.4298(3) 0.4293(3) 0.2590(2) 0.0178(5) Uani 1 1 d . U . A 137
C20 C 0.4026(3) 0.4927(3) 0.1995(2) 0.0200(5) Uani 1 1 d . U . A 137
C21 C 0.3281(3) 0.5826(3) 0.2008(2) 0.0223(6) Uani 1 1 d . U . A 137
H21 H 0.3091 0.6268 0.1611 0.027 Uiso 1 1 calc R U . A 137
C22 C 0.2817(3) 0.6081(3) 0.2590(2) 0.0235(6) Uani 1 1 d . U . A 137
H22 H 0.2304 0.6693 0.2590 0.028 Uiso 1 1 calc R U . A 137
C23 C 0.3101(3) 0.5442(3) 0.3180(2) 0.0226(6) Uani 1 1 d . U . A 137
H23 H 0.2783 0.5626 0.3580 0.027 Uiso 1 1 calc R U . A 137
C24 C 0.3836(3) 0.4550(3) 0.3187(2) 0.0208(5) Uani 1 1 d . U . A 137
C25 C 0.4531(3) 0.4660(3) 0.1352(2) 0.0235(6) Uani 1 1 d . U . A 137
H25 H 0.5133 0.4070 0.1470 0.028 Uiso 1 1 calc R U . A 137
C26 C 0.3977(4) 0.4460(4) 0.0884(3) 0.0303(9) Uani 1 1 d . U . A 137
H26A H 0.3886 0.3943 0.1104 0.045 Uiso 1 1 calc R U . A 137
H26B H 0.4320 0.4288 0.0474 0.045 Uiso 1 1 calc R U . A 137
H26C H 0.3370 0.5019 0.0774 0.045 Uiso 1 1 calc R U . A 137
C27 C 0.4763(4) 0.5400(4) 0.0996(3) 0.0302(9) Uani 1 1 d . U . A 137
H27A H 0.5132 0.5177 0.0604 0.045 Uiso 1 1 calc R U . A 137
H27B H 0.5121 0.5516 0.1301 0.045 Uiso 1 1 calc R U . A 137
H27C H 0.4186 0.5981 0.0856 0.045 Uiso 1 1 calc R U . A 137
C28 C 0.4152(3) 0.3859(3) 0.3837(2) 0.0254(6) Uani 1 1 d . U . A 137
H28 H 0.4321 0.3232 0.3722 0.030 Uiso 1 1 calc R U . A 137
C29 C 0.5027(4) 0.3767(4) 0.4143(3) 0.0346(10) Uani 1 1 d . U . A 137
H29A H 0.5528 0.3565 0.3821 0.052 Uiso 1 1 calc R U . A 137
H29B H 0.5221 0.3304 0.4548 0.052 Uiso 1 1 calc R U . A 137
H29C H 0.4891 0.4373 0.4254 0.052 Uiso 1 1 calc R U . A 137
C30 C 0.3400(4) 0.4082(4) 0.4362(3) 0.0323(9) Uani 1 1 d . U . A 137
H30A H 0.3264 0.4659 0.4524 0.048 Uiso 1 1 calc R U . A 137
H30B H 0.3620 0.3566 0.4735 0.048 Uiso 1 1 calc R U . A 137
H30C H 0.2833 0.4162 0.4162 0.048 Uiso 1 1 calc R U . A 137
C31 C 0.7057(3) 0.0665(3) 0.2818(2) 0.0230(5) Uani 1 1 d . U . A 137
C32 C 0.7232(3) 0.0238(3) 0.3485(3) 0.0289(5) Uani 1 1 d . U . A 137
C33 C 0.7880(3) -0.0704(3) 0.3626(3) 0.0289(6) Uani 1 1 d . U . A 137
H33 H 0.7994 -0.1005 0.4076 0.035 Uiso 1 1 calc R U . A 137
C34 C 0.8361(3) -0.1212(3) 0.3126(3) 0.0284(6) Uani 1 1 d . U . A 137
H34 H 0.8808 -0.1855 0.3234 0.034 Uiso 1 1 calc R U . A 137
C35 C 0.8197(3) -0.0789(3) 0.2468(3) 0.0273(6) Uani 1 1 d . U . A 137
H35 H 0.8535 -0.1146 0.2127 0.033 Uiso 1 1 calc R U . A 137
C36 C 0.7544(3) 0.0152(3) 0.2298(3) 0.0261(5) Uani 1 1 d . U . A 137
C37 C 0.6732(4) 0.0795(4) 0.4047(3) 0.0374(7) Uani 1 1 d D U . A 137
H37 H 0.6348 0.1462 0.3838 0.045 Uiso 1 1 calc R U . A 137
C38 C 0.7387(5) 0.0770(5) 0.4549(3) 0.0552(13) Uani 1 1 d D U . A 137
H38A H 0.7799 0.0121 0.4748 0.083 Uiso 1 1 calc R U . A 137
H38B H 0.7027 0.1134 0.4900 0.083 Uiso 1 1 calc R U . A 137
H38C H 0.7759 0.1038 0.4326 0.083 Uiso 1 1 calc R U . A 137
C39 C 0.6054(5) 0.0485(5) 0.4389(3) 0.0545(12) Uani 1 1 d . U . A 137
H39A H 0.6408 -0.0159 0.4618 0.082 Uiso 0.4 1 calc R U P A 137
H39B H 0.5631 0.0519 0.4053 0.082 Uiso 0.3 1 calc R U P A 137
H39C H 0.5694 0.0899 0.4714 0.082 Uiso 0.3 1 calc R U P A 137
C40 C 0.7378(4) 0.0616(4) 0.1580(3) 0.0313(7) Uani 1 1 d . U . A 137
H40 H 0.7005 0.1308 0.1574 0.038 Uiso 1 1 calc R U . A 137
C41 C 0.6814(4) 0.0318(4) 0.1204(3) 0.0412(10) Uani 1 1 d . U . A 137
H41A H 0.7174 -0.0357 0.1194 0.062 Uiso 1 1 calc R U . A 137
H41B H 0.6678 0.0653 0.0747 0.062 Uiso 1 1 calc R U . A 137
H41C H 0.6229 0.0466 0.1432 0.062 Uiso 1 1 calc R U . A 137
C42 C 0.8285(4) 0.0402(4) 0.1222(3) 0.0394(10) Uani 1 1 d . U . A 137
H42A H 0.8659 0.0559 0.1479 0.059 Uiso 1 1 calc R U . A 137
H42B H 0.8143 0.0773 0.0777 0.059 Uiso 1 1 calc R U . A 137
H42C H 0.8633 -0.0265 0.1182 0.059 Uiso 1 1 calc R U . A 137
C43 C 1.1000(3) -0.0095(3) 0.2213(2) 0.0219(5) Uani 1 1 d . U . A 137
C44 C 1.0890(3) -0.0695(3) 0.2734(3) 0.0255(5) Uani 1 1 d . U . A 137
C45 C 1.0764(3) -0.1408(3) 0.2564(3) 0.0262(6) Uani 1 1 d . U . A 137
H45 H 1.0694 -0.1828 0.2906 0.031 Uiso 1 1 calc R U . A 137
C46 C 1.0739(3) -0.1512(3) 0.1908(3) 0.0269(6) Uani 1 1 d . U . A 137
H46 H 1.0672 -0.2013 0.1803 0.032 Uiso 1 1 calc R U . A 137
C47 C 1.0810(3) -0.0894(3) 0.1402(3) 0.0272(6) Uani 1 1 d . U . A 137
H47 H 1.0774 -0.0965 0.0952 0.033 Uiso 1 1 calc R U . A 137
C48 C 1.0934(3) -0.0165(3) 0.1542(3) 0.0261(5) Uani 1 1 d . U . A 137
C49 C 1.0866(3) -0.0545(4) 0.3451(3) 0.0300(7) Uani 1 1 d . U . A 137
H49 H 1.0901 0.0038 0.3452 0.036 Uiso 1 1 calc R U . A 137
C50 C 0.9973(4) -0.0406(4) 0.3780(3) 0.0411(11) Uani 1 1 d . U . A 137
H50A H 0.9442 0.0077 0.3498 0.062 Uiso 1 1 calc R U . A 137
H50B H 0.9942 -0.0210 0.4216 0.062 Uiso 1 1 calc R U . A 137
H50C H 0.9957 -0.0995 0.3840 0.062 Uiso 1 1 calc R U . A 137
C51 C 1.1708(4) -0.1354(4) 0.3866(3) 0.0408(11) Uani 1 1 d . U . A 137
H51A H 1.1739 -0.1949 0.3828 0.061 Uiso 1 1 calc R U . A 137
H51B H 1.1639 -0.1262 0.4335 0.061 Uiso 1 1 calc R U . A 137
H51C H 1.2281 -0.1366 0.3700 0.061 Uiso 1 1 calc R U . A 137
C52 C 1.0981(3) 0.0533(4) 0.0983(3) 0.0311(7) Uani 1 1 d . U . A 137
H52 H 1.0948 0.1052 0.1194 0.037 Uiso 1 1 calc R U . A 137
C53 C 1.0154(4) 0.0969(4) 0.0490(3) 0.0465(11) Uani 1 1 d . U . A 137
H53A H 1.0191 0.0490 0.0244 0.070 Uiso 1 1 calc R U . A 137
H53B H 1.0170 0.1472 0.0175 0.070 Uiso 1 1 calc R U . A 137
H53C H 0.9573 0.1224 0.0733 0.070 Uiso 1 1 calc R U . A 137
C54 C 1.1888(4) 0.0123(4) 0.0616(3) 0.0442(11) Uani 1 1 d . U . A 137
H54A H 1.2407 -0.0063 0.0925 0.066 Uiso 1 1 calc R U . A 137
H54B H 1.1872 0.0592 0.0251 0.066 Uiso 1 1 calc R U . A 137
H54C H 1.1973 -0.0426 0.0435 0.066 Uiso 1 1 calc R U . A 137
C55 C 1.1888(3) 0.2626(3) 0.2304(2) 0.0226(5) Uani 1 1 d . U . A 137
C56 C 1.1995(3) 0.2983(3) 0.2857(2) 0.0248(5) Uani 1 1 d . U . A 137
C57 C 1.2266(3) 0.3660(3) 0.2743(3) 0.0256(6) Uani 1 1 d . U . A 137
H57 H 1.2352 0.3903 0.3111 0.031 Uiso 1 1 calc R U . A 137
C58 C 1.2414(3) 0.3988(3) 0.2108(3) 0.0265(6) Uani 1 1 d . U . A 137
H58 H 1.2591 0.4458 0.2040 0.032 Uiso 1 1 calc R U . A 137
C59 C 1.2303(3) 0.3631(3) 0.1570(3) 0.0274(6) Uani 1 1 d . U . A 137
H59 H 1.2410 0.3856 0.1134 0.033 Uiso 1 1 calc R U . A 137
C60 C 1.2037(3) 0.2947(3) 0.1659(3) 0.0265(5) Uani 1 1 d . U . A 137
C61 C 1.1819(3) 0.2652(4) 0.3556(3) 0.0293(6) Uani 1 1 d . U . A 137
H61 H 1.1533 0.2251 0.3522 0.035 Uiso 1 1 calc R U . A 137
C62 C 1.2738(4) 0.2039(4) 0.3963(3) 0.0411(11) Uani 1 1 d . U . A 137
H62A H 1.3169 0.1533 0.3719 0.062 Uiso 1 1 calc R U . A 137
H62B H 1.2614 0.1772 0.4396 0.062 Uiso 1 1 calc R U . A 137
H62C H 1.3016 0.2422 0.4033 0.062 Uiso 1 1 calc R U . A 137
C63 C 1.1134(4) 0.3459(4) 0.3910(3) 0.0370(10) Uani 1 1 d . U . A 137
H63A H 1.1423 0.3824 0.4000 0.055 Uiso 1 1 calc R U . A 137
H63B H 1.0962 0.3213 0.4331 0.055 Uiso 1 1 calc R U . A 137
H63C H 1.0575 0.3861 0.3625 0.055 Uiso 1 1 calc R U . A 137
C64 C 1.1856(4) 0.2609(4) 0.1057(3) 0.0318(7) Uani 1 1 d . U . A 137
H64 H 1.1898 0.1989 0.1217 0.038 Uiso 1 1 calc R U . A 137
C65 C 1.0886(11) 0.3258(10) 0.0745(8) 0.0322(9) Uani 0.4 1 d . U P A 137
C65' C 1.0868(16) 0.3564(13) 0.0661(11) 0.0324(12) Uani 0.3 1 d . U P A .
C65A C 1.1347(14) 0.3373(13) 0.0515(9) 0.0325(8) Uani 0.3 1 d . U P . .
C66 C 1.2531(10) 0.2474(10) 0.0494(8) 0.0327(8) Uani 0.4 1 d . U P A 137
C66' C 1.2988(13) 0.1840(14) 0.0842(10) 0.0328(8) Uani 0.3 1 d . U P . .
C66A C 1.2722(15) 0.2158(15) 0.0630(11) 0.0327(8) Uani 0.3 1 d . U P A .
C67 C 0.8804(3) 0.6475(3) 0.2770(2) 0.0195(5) Uani 1 1 d . U . A 137
C68 C 0.9016(3) 0.6275(3) 0.3458(2) 0.0217(5) Uani 1 1 d . U . A 137
C69 C 0.9879(3) 0.6124(3) 0.3657(2) 0.0223(6) Uani 1 1 d . U . A 137
H69 H 1.0034 0.6000 0.4119 0.027 Uiso 1 1 calc R U . A 137
C70 C 1.0512(3) 0.6149(3) 0.3201(2) 0.0227(6) Uani 1 1 d . U . A 137
H70 H 1.1091 0.6056 0.3350 0.027 Uiso 1 1 calc R U . A 137
C71 C 1.0311(3) 0.6309(3) 0.2526(2) 0.0227(6) Uani 1 1 d . U . A 137
H71 H 1.0760 0.6312 0.2213 0.027 Uiso 1 1 calc R U . A 137
C72 C 0.9454(3) 0.6466(3) 0.2297(2) 0.0222(5) Uani 1 1 d . U . A 137
C73 C 0.8324(3) 0.6233(3) 0.3971(2) 0.0254(6) Uani 1 1 d . U . A 137
H73 H 0.7841 0.6185 0.3729 0.030 Uiso 1 1 calc R U . A 137
C74 C 0.8766(4) 0.5385(4) 0.4509(3) 0.0373(10) Uani 1 1 d . U . A 137
H74A H 0.9082 0.4816 0.4300 0.056 Uiso 1 1 calc R U . A 137
H74B H 0.8284 0.5364 0.4801 0.056 Uiso 1 1 calc R U . A 137
H74C H 0.9220 0.5428 0.4772 0.056 Uiso 1 1 calc R U . A 137
C75 C 0.7828(4) 0.7129(3) 0.4281(3) 0.0312(9) Uani 1 1 d . U . A 137
H75A H 0.8280 0.7185 0.4536 0.047 Uiso 1 1 calc R U . A 137
H75B H 0.7348 0.7111 0.4578 0.047 Uiso 1 1 calc R U . A 137
H75C H 0.7538 0.7668 0.3927 0.047 Uiso 1 1 calc R U . A 137
C76 C 0.9266(4) 0.6567(3) 0.1554(2) 0.0277(6) Uani 1 1 d . U . A 137
H76 H 0.8625 0.6659 0.1502 0.033 Uiso 1 1 calc R U . A 137
C77 C 0.9283(4) 0.7404(4) 0.1150(3) 0.0389(10) Uani 1 1 d . U . A 137
H77A H 0.8798 0.7977 0.1303 0.058 Uiso 1 1 calc R U . A 137
H77B H 0.9169 0.7425 0.0677 0.058 Uiso 1 1 calc R U . A 137
H77C H 0.9892 0.7352 0.1207 0.058 Uiso 1 1 calc R U . A 137
C78 C 0.9944(4) 0.5664(4) 0.1282(3) 0.0415(11) Uani 1 1 d . U . A 137
H78A H 0.9757 0.5703 0.0823 0.062 Uiso 1 1 calc R U . A 137
H78B H 0.9934 0.5131 0.1560 0.062 Uiso 1 1 calc R U . A 137
H78C H 1.0573 0.5579 0.1288 0.062 Uiso 1 1 calc R U . A 137
C79 C 0.5225(3) 0.7396(3) 0.2193(2) 0.0233(5) Uani 1 1 d . U . A 137
C80 C 0.4682(3) 0.7352(3) 0.2734(3) 0.0270(5) Uani 1 1 d . U . A 137
C81 C 0.3752(3) 0.7639(3) 0.2611(3) 0.0279(6) Uani 1 1 d . U . A 137
H81 H 0.3372 0.7617 0.2974 0.033 Uiso 1 1 calc R U . A 137
C82 C 0.3369(3) 0.7955(3) 0.1972(3) 0.0281(6) Uani 1 1 d . U . A 137
H82 H 0.2735 0.8138 0.1896 0.034 Uiso 1 1 calc R U . A 137
C83 C 0.3920(3) 0.8003(3) 0.1441(3) 0.0282(6) Uani 1 1 d . U . A 137
H83 H 0.3654 0.8233 0.1003 0.034 Uiso 1 1 calc R U . A 137
C84 C 0.4855(3) 0.7720(3) 0.1541(3) 0.0269(5) Uani 1 1 d . U . A 137
C85 C 0.5070(4) 0.7016(4) 0.3446(3) 0.0328(7) Uani 1 1 d . U . A 137
H85 H 0.5762 0.6733 0.3424 0.039 Uiso 1 1 calc R U . A 137
C86 C 0.4868(4) 0.6260(4) 0.3805(3) 0.0448(11) Uani 1 1 d . U . A 137
H86A H 0.4210 0.6544 0.3920 0.067 Uiso 1 1 calc R U . A 137
H86B H 0.5256 0.5958 0.4214 0.067 Uiso 1 1 calc R U . A 137
H86C H 0.5008 0.5793 0.3513 0.067 Uiso 1 1 calc R U . A 137
C87 C 0.4721(4) 0.7834(4) 0.3839(3) 0.0415(11) Uani 1 1 d . U . A 137
H87A H 0.4046 0.8116 0.3884 0.062 Uiso 1 1 calc R U . A 137
H87B H 0.4871 0.8303 0.3603 0.062 Uiso 1 1 calc R U . A 137
H87C H 0.5023 0.7608 0.4283 0.062 Uiso 1 1 calc R U . A 137
C88 C 0.5433(4) 0.7781(4) 0.0942(3) 0.0321(7) Uani 1 1 d . U . A 137
H88 H 0.6098 0.7459 0.1099 0.038 Uiso 1 1 calc R U . A 137
C89 C 0.5153(4) 0.8796(4) 0.0677(3) 0.0456(11) Uani 1 1 d . U . A 137
H89A H 0.4508 0.9128 0.0507 0.068 Uiso 1 1 calc R U . A 137
H89B H 0.5563 0.8818 0.0315 0.068 Uiso 1 1 calc R U . A 137
H89C H 0.5209 0.9096 0.1037 0.068 Uiso 1 1 calc R U . A 137
C90 C 0.5376(4) 0.7291(4) 0.0385(3) 0.0431(10) Uani 1 1 d . U . A 137
H90A H 0.5595 0.6631 0.0557 0.065 Uiso 1 1 calc R U . A 137
H90B H 0.5766 0.7340 0.0018 0.065 Uiso 1 1 calc R U . A 137
H90C H 0.4729 0.7588 0.0224 0.065 Uiso 1 1 calc R U . A 137
C97 C 0.7362(7) 0.3664(8) 0.0752(5) 0.1029(16) Uani 1 1 d . U . . .
H97 H 0.7107 0.3892 0.1157 0.124 Uiso 1 1 calc R U . . .
C94 C 0.8168(7) 0.3002(8) -0.0349(5) 0.1031(16) Uani 1 1 d . U . . .
H94 H 0.8478 0.2759 -0.0738 0.124 Uiso 1 1 calc R U . . .
C92 C 0.7947(7) 0.3950(9) 0.0441(5) 0.1031(16) Uani 1 1 d . U . . .
C95 C 0.7570(7) 0.2705(8) -0.0081(5) 0.1037(16) Uani 1 1 d . U . . .
H95 H 0.7457 0.2286 -0.0278 0.124 Uiso 1 1 calc R U . . .
C93 C 0.8366(7) 0.3605(8) -0.0118(5) 0.1030(16) Uani 1 1 d . U . . .
H93 H 0.8788 0.3782 -0.0341 0.124 Uiso 1 1 calc R U . . .
C96 C 0.7104(7) 0.3074(8) 0.0534(5) 0.1037(16) Uani 1 1 d . U . . .
H96 H 0.6669 0.2918 0.0758 0.124 Uiso 1 1 calc R U . . .
C91 C 0.8123(7) 0.4707(8) 0.0678(5) 0.108(2) Uani 1 1 d . U . . .
H91A H 0.7534 0.5294 0.0668 0.161 Uiso 1 1 calc R U . . .
H91B H 0.8560 0.4812 0.0380 0.161 Uiso 1 1 calc R U . . .
H91C H 0.8386 0.4488 0.1133 0.161 Uiso 1 1 calc R U . . .

loop_
_atom_site_aniso_label
_atom_site_aniso_U_11
_atom_site_aniso_U_22
_atom_site_aniso_U_33
_atom_site_aniso_U_23
_atom_site_aniso_U_13
_atom_site_aniso_U_12
Sn1 0.01290(15) 0.01666(16) 0.03744(19) -0.00398(13) 0.00405(13) -0.01168(12)
Sn2 0.00824(14) 0.01858(16) 0.03716(19) -0.00929(13) 0.00469(12) -0.00613(12)
Sn3 0.01488(16) 0.01082(15) 0.0483(2) -0.00275(13) -0.00387(14) -0.00721(12)
N1 0.0126(8) 0.0197(8) 0.0218(9) -0.0039(8) 0.0046(8) -0.0134(7)
N2 0.0171(8) 0.0193(9) 0.0275(9) -0.0044(8) 0.0029(8) -0.0149(7)
N3 0.0142(8) 0.0184(9) 0.0265(9) -0.0051(8) 0.0022(8) -0.0104(7)
N4 0.0141(8) 0.0221(9) 0.0262(9) -0.0058(8) 0.0037(8) -0.0126(7)
N5 0.0175(9) 0.0177(9) 0.0299(9) -0.0038(8) 0.0010(8) -0.0124(7)
N6 0.0172(9) 0.0168(8) 0.0265(9) -0.0043(8) 0.0009(8) -0.0124(7)
C1 0.0128(8) 0.0179(8) 0.0204(8) -0.0041(7) 0.0040(7) -0.0118(7)
C2 0.0141(8) 0.0179(8) 0.0224(8) -0.0042(7) 0.0035(7) -0.0122(7)
C3 0.0132(9) 0.0170(9) 0.0206(9) -0.0044(8) 0.0036(8) -0.0102(8)
C4 0.0119(8) 0.0164(8) 0.0192(8) -0.0044(7) 0.0035(7) -0.0101(7)
C5 0.0117(8) 0.0159(8) 0.0192(8) -0.0040(7) 0.0035(7) -0.0104(7)
C6 0.0119(9) 0.0164(9) 0.0192(9) -0.0043(8) 0.0036(8) -0.0108(7)
C7 0.0128(8) 0.0177(8) 0.0228(8) -0.0049(7) 0.0032(7) -0.0103(7)
C8 0.0123(8) 0.0190(8) 0.0228(8) -0.0050(7) 0.0035(7) -0.0111(7)
C9 0.0119(9) 0.0174(9) 0.0211(9) -0.0049(8) 0.0034(8) -0.0107(7)
C10 0.0118(8) 0.0166(8) 0.0201(8) -0.0045(7) 0.0034(7) -0.0099(7)
C11 0.0118(8) 0.0165(8) 0.0197(8) -0.0045(7) 0.0036(7) -0.0097(7)
C12 0.0121(9) 0.0165(9) 0.0211(9) -0.0049(8) 0.0034(8) -0.0101(7)
C13 0.0152(8) 0.0167(8) 0.0259(8) -0.0037(7) 0.0019(7) -0.0107(7)
C14 0.0130(9) 0.0162(9) 0.0230(9) -0.0039(8) 0.0019(8) -0.0105(7)
C15 0.0123(8) 0.0159(8) 0.0206(8) -0.0039(7) 0.0029(7) -0.0104(7)
C16 0.0121(8) 0.0160(8) 0.0209(8) -0.0041(7) 0.0029(7) -0.0102(7)
C17 0.0132(9) 0.0160(9) 0.0229(9) -0.0038(8) 0.0021(8) -0.0108(7)
C18 0.0150(8) 0.0162(8) 0.0249(8) -0.0039(7) 0.0018(7) -0.0112(7)
C19 0.0145(8) 0.0228(8) 0.0240(9) -0.0046(7) 0.0038(7) -0.0152(7)
C20 0.0169(8) 0.0246(9) 0.0257(9) -0.0034(8) 0.0029(8) -0.0160(8)
C21 0.0179(10) 0.0249(10) 0.0281(10) -0.0030(9) 0.0027(9) -0.0141(9)
C22 0.0182(10) 0.0252(10) 0.0293(11) -0.0046(9) 0.0034(9) -0.0125(9)
C23 0.0178(10) 0.0257(10) 0.0277(10) -0.0055(9) 0.0045(9) -0.0132(9)
C24 0.0170(9) 0.0258(9) 0.0257(9) -0.0051(8) 0.0046(8) -0.0152(8)
C25 0.0204(10) 0.0285(11) 0.0261(11) -0.0021(10) 0.0032(10) -0.0163(9)
C26 0.0280(17) 0.0375(18) 0.0284(18) -0.0037(15) 0.0027(15) -0.0189(15)
C27 0.0285(17) 0.0337(17) 0.0297(18) 0.0009(15) 0.0044(15) -0.0182(14)
C28 0.0209(11) 0.0308(11) 0.0268(11) -0.0039(10) 0.0055(10) -0.0151(9)
C29 0.0254(17) 0.0419(18) 0.0291(18) 0.0003(16) 0.0045(15) -0.0127(15)
C30 0.0273(17) 0.0401(18) 0.0301(18) -0.0034(16) 0.0072(15) -0.0183(15)
C31 0.0220(8) 0.0221(8) 0.0327(9) -0.0050(8) 0.0028(8) -0.0167(7)
C32 0.0272(9) 0.0263(9) 0.0365(10) -0.0047(9) 0.0029(9) -0.0159(8)
C33 0.0274(10) 0.0252(10) 0.0374(11) -0.0041(9) 0.0017(10) -0.0156(9)
C34 0.0266(11) 0.0245(11) 0.0380(11) -0.0050(10) 0.0012(10) -0.0153(9)
C35 0.0257(10) 0.0242(10) 0.0369(11) -0.0063(9) 0.0021(10) -0.0157(9)
C36 0.0248(9) 0.0243(9) 0.0351(10) -0.0057(8) 0.0027(8) -0.0165(8)
C37 0.0339(12) 0.0336(12) 0.0403(12) -0.0054(11) 0.0043(11) -0.0135(10)
C38 0.046(2) 0.049(2) 0.049(2) -0.0135(18) -0.0005(18) -0.0055(18)
C39 0.047(2) 0.048(2) 0.051(2) -0.0028(18) 0.0128(18) -0.0131(18)
C40 0.0287(11) 0.0295(11) 0.0364(12) -0.0051(10) 0.0034(10) -0.0150(10)
C41 0.0354(18) 0.0417(19) 0.0409(19) -0.0045(17) -0.0008(17) -0.0149(16)
C42 0.0349(18) 0.0375(18) 0.0399(19) -0.0035(16) 0.0068(17) -0.0144(16)
C43 0.0169(8) 0.0210(8) 0.0310(9) -0.0053(8) 0.0012(8) -0.0114(7)
C44 0.0194(9) 0.0238(9) 0.0343(10) -0.0041(8) 0.0027(8) -0.0116(8)
C45 0.0204(10) 0.0230(10) 0.0365(11) -0.0041(9) 0.0011(9) -0.0118(9)
C46 0.0213(10) 0.0233(10) 0.0371(11) -0.0056(10) -0.0015(10) -0.0112(9)
C47 0.0215(10) 0.0242(10) 0.0354(11) -0.0060(9) -0.0023(9) -0.0101(9)
C48 0.0206(9) 0.0240(9) 0.0337(10) -0.0046(8) -0.0013(8) -0.0107(8)
C49 0.0226(11) 0.0290(11) 0.0353(12) -0.0036(10) 0.0046(10) -0.0110(10)
C50 0.0282(18) 0.0406(19) 0.0396(19) -0.0008(17) 0.0092(17) -0.0078(16)
C51 0.0294(18) 0.0407(19) 0.0378(19) -0.0050(17) 0.0014(17) -0.0065(16)
C52 0.0247(11) 0.0284(11) 0.0362(12) -0.0016(10) -0.0016(11) -0.0108(10)
C53 0.0346(18) 0.0410(19) 0.048(2) 0.0100(17) -0.0070(18) -0.0107(16)
C54 0.0356(19) 0.0368(18) 0.0401(19) 0.0022(17) 0.0056(17) -0.0053(16)
C55 0.0181(8) 0.0261(9) 0.0298(9) -0.0065(8) 0.0041(8) -0.0152(7)
C56 0.0207(9) 0.0283(9) 0.0317(10) -0.0079(8) 0.0035(8) -0.0162(8)
C57 0.0207(10) 0.0290(10) 0.0339(11) -0.0075(9) 0.0029(9) -0.0167(9)
C58 0.0211(10) 0.0296(11) 0.0354(11) -0.0053(10) 0.0035(10) -0.0176(9)
C59 0.0224(10) 0.0300(10) 0.0343(11) -0.0040(9) 0.0045(9) -0.0168(9)
C60 0.0222(9) 0.0292(10) 0.0323(10) -0.0053(9) 0.0043(8) -0.0160(8)
C61 0.0262(11) 0.0316(11) 0.0327(12) -0.0087(10) 0.0035(10) -0.0152(10)
C62 0.0362(18) 0.0383(18) 0.0366(19) -0.0055(17) 0.0017(17) -0.0091(16)
C63 0.0328(18) 0.0389(18) 0.0340(18) -0.0118(16) 0.0052(16) -0.0122(16)
C64 0.0283(12) 0.0321(12) 0.0335(12) -0.0054(11) 0.0041(11) -0.0138(10)
C65 0.0287(14) 0.0323(14) 0.0336(14) -0.0055(13) 0.0035(13) -0.0137(13)
C65' 0.0288(17) 0.0325(17) 0.0336(17) -0.0053(16) 0.0033(16) -0.0135(16)
C65A 0.0289(13) 0.0325(14) 0.0337(14) -0.0054(12) 0.0038(12) -0.0133(12)
C66 0.0289(13) 0.0326(14) 0.0337(14) -0.0053(12) 0.0042(12) -0.0131(12)
C66' 0.0289(13) 0.0327(14) 0.0337(14) -0.0053(13) 0.0043(12) -0.0130(12)
C66A 0.0289(13) 0.0325(14) 0.0336(14) -0.0052(13) 0.0042(12) -0.0130(12)
C67 0.0203(8) 0.0186(8) 0.0269(9) -0.0049(7) 0.0013(8) -0.0147(7)
C68 0.0218(9) 0.0207(9) 0.0279(9) -0.0038(8) 0.0028(8) -0.0146(8)
C69 0.0216(10) 0.0220(10) 0.0278(10) -0.0035(9) 0.0016(9) -0.0143(9)
C70 0.0214(10) 0.0228(10) 0.0284(11) -0.0039(9) 0.0013(9) -0.0144(9)
C71 0.0224(10) 0.0225(10) 0.0282(10) -0.0044(9) 0.0019(9) -0.0146(9)
C72 0.0242(9) 0.0214(9) 0.0275(9) -0.0054(8) 0.0012(8) -0.0155(8)
C73 0.0247(11) 0.0234(11) 0.0300(11) -0.0023(10) 0.0058(10) -0.0143(9)
C74 0.0330(18) 0.0307(18) 0.0375(19) 0.0040(16) 0.0119(16) -0.0110(15)
C75 0.0305(17) 0.0277(17) 0.0325(18) -0.0032(15) 0.0097(16) -0.0134(15)
C76 0.0317(11) 0.0253(11) 0.0285(11) -0.0062(10) 0.0003(10) -0.0152(10)
C77 0.0480(19) 0.0306(18) 0.0323(18) -0.0061(16) -0.0014(17) -0.0144(16)
C78 0.0488(19) 0.0314(18) 0.0319(18) -0.0072(16) 0.0009(17) -0.0097(16)
C79 0.0212(9) 0.0208(8) 0.0335(9) -0.0047(8) 0.0011(8) -0.0144(7)
C80 0.0248(9) 0.0239(9) 0.0355(10) -0.0053(8) 0.0021(8) -0.0142(8)
C81 0.0240(10) 0.0247(10) 0.0375(11) -0.0058(9) 0.0023(9) -0.0138(9)
C82 0.0234(11) 0.0250(11) 0.0385(11) -0.0059(10) 0.0003(10) -0.0136(9)
C83 0.0241(10) 0.0252(10) 0.0375(11) -0.0049(9) -0.0005(9) -0.0136(9)
C84 0.0246(9) 0.0244(9) 0.0361(10) -0.0042(8) 0.0010(8) -0.0154(8)
C85 0.0312(11) 0.0291(11) 0.0368(12) -0.0047(10) 0.0025(11) -0.0140(10)
C86 0.0464(19) 0.0378(18) 0.0416(19) -0.0009(17) 0.0023(17) -0.0158(16)
C87 0.0399(19) 0.0375(18) 0.0395(19) -0.0091(17) 0.0009(17) -0.0123(16)
C88 0.0302(11) 0.0296(11) 0.0389(12) -0.0027(10) 0.0029(11) -0.0174(10)
C89 0.0433(19) 0.0379(19) 0.047(2) 0.0028(17) 0.0070(18) -0.0166(16)
C90 0.0422(19) 0.0414(19) 0.045(2) -0.0044(17) 0.0061(17) -0.0207(16)
C97 0.081(3) 0.117(4) 0.065(2) 0.004(2) -0.006(2) -0.017(2)
C94 0.080(3) 0.116(4) 0.066(2) 0.003(2) -0.006(2) -0.017(2)
C92 0.081(3) 0.117(4) 0.065(2) 0.003(2) -0.005(2) -0.018(2)
C95 0.081(3) 0.116(4) 0.067(2) 0.004(2) -0.006(2) -0.017(2)
C93 0.080(3) 0.116(4) 0.066(2) 0.003(2) -0.005(2) -0.017(2)
C96 0.081(3) 0.116(4) 0.067(2) 0.005(2) -0.006(2) -0.017(2)
C91 0.086(3) 0.121(4) 0.068(3) 0.002(3) -0.005(3) -0.018(3)

loop_
_atom_type_symbol
_atom_type_description
_atom_type_scat_dispersion_real
_atom_type_scat_dispersion_imag
_atom_type_scat_source
C C 0.0033 0.0016 'International Tables Vol C Tables 4.2.6.8 and 6.1.1.4'
H H 0.0000 0.0000 'International Tables Vol C Tables 4.2.6.8 and 6.1.1.4'
N N 0.0061 0.0033 'International Tables Vol C Tables 4.2.6.8 and 6.1.1.4'
Sn Sn -0.6537 1.4246 'International Tables Vol C Tables 4.2.6.8 and 6.1.1.4'

loop_
_geom_angle_atom_site_label_1
_geom_angle_atom_site_label_2
_geom_angle_atom_site_label_3
_geom_angle
N2 Sn1 N1 78.22(14)
N3 Sn2 N4 78.31(14)
N6 Sn3 N5 78.30(14)
C1 N1 C19 117.9(3)
C1 N1 Sn1 115.0(3)
C19 N1 Sn1 127.0(3)
C2 N2 C31 118.2(3)
C2 N2 Sn1 115.6(3)
C31 N2 Sn1 126.0(3)
C7 N3 C43 117.4(3)
C7 N3 Sn2 115.6(3)
C43 N3 Sn2 126.5(3)
C8 N4 C55 118.4(4)
C8 N4 Sn2 115.4(3)
C55 N4 Sn2 125.6(3)
C13 N5 C79 118.6(3)
C13 N5 Sn3 115.4(3)
C79 N5 Sn3 125.9(3)
C18 N6 C67 117.1(3)
C18 N6 Sn3 115.9(3)
C67 N6 Sn3 126.6(3)
C6 C1 N1 124.7(4)
C6 C1 C2 119.7(4)
N1 C1 C2 115.6(4)
C3 C2 N2 125.5(4)
C3 C2 C1 119.3(4)
N2 C2 C1 115.1(4)
C2 C3 C4 121.2(4)
C2 C3 H3 119.4
C4 C3 H3 119.4
C5 C4 C3 119.5(4)
C5 C4 C11 119.9(4)
C3 C4 C11 120.6(4)
C4 C5 C6 118.9(4)
C4 C5 C15 120.4(4)
C6 C5 C15 120.6(4)
C1 C6 C5 121.3(4)
C1 C6 H6 119.3
C5 C6 H6 119.3
N3 C7 C12 125.5(4)
N3 C7 C8 115.7(4)
C12 C7 C8 118.8(4)
C9 C8 N4 125.5(4)
C9 C8 C7 119.7(4)
N4 C8 C7 114.8(4)
C8 C9 C10 121.5(4)
C8 C9 H9 119.2
C10 C9 H9 119.2
C9 C10 C11 118.3(4)
C9 C10 C16 121.1(4)
C11 C10 C16 120.5(4)
C12 C11 C10 119.7(4)
C12 C11 C4 121.3(4)
C10 C11 C4 119.0(4)
C7 C12 C11 121.8(4)
C7 C12 H12 119.1
C11 C12 H12 119.1
C14 C13 N5 125.7(4)
C14 C13 C18 118.9(4)
N5 C13 C18 115.3(4)
C13 C14 C15 121.8(4)
C13 C14 H14 119.1
C15 C14 H14 119.1
C14 C15 C16 119.1(4)
C14 C15 C5 121.6(4)
C16 C15 C5 119.3(4)
C17 C16 C15 118.2(4)
C17 C16 C10 121.8(4)
C15 C16 C10 119.9(4)
C18 C17 C16 122.3(4)
C18 C17 H17 118.8
C16 C17 H17 118.8
C17 C18 N6 125.8(4)
C17 C18 C13 119.2(4)
N6 C18 C13 115.0(4)
C20 C19 C24 121.3(4)
C20 C19 N1 119.5(4)
C24 C19 N1 119.3(4)
C21 C20 C19 118.4(4)
C21 C20 C25 120.0(4)
C19 C20 C25 121.6(4)
C22 C21 C20 120.8(4)
C22 C21 H21 119.6
C20 C21 H21 119.6
C21 C22 C23 120.1(4)
C21 C22 H22 119.9
C23 C22 H22 119.9
C24 C23 C22 120.7(4)
C24 C23 H23 119.7
C22 C23 H23 119.7
C23 C24 C19 118.8(4)
C23 C24 C28 120.4(4)
C19 C24 C28 120.8(4)
C20 C25 C27 112.3(4)
C20 C25 C26 111.3(4)
C27 C25 C26 110.5(4)
C20 C25 H25 107.5
C27 C25 H25 107.5
C26 C25 H25 107.5
C25 C26 H26A 109.5
C25 C26 H26B 109.5
H26A C26 H26B 109.5
C25 C26 H26C 109.5
H26A C26 H26C 109.5
H26B C26 H26C 109.5
C25 C27 H27A 109.5
C25 C27 H27B 109.5
H27A C27 H27B 109.5
C25 C27 H27C 109.5
H27A C27 H27C 109.5
H27B C27 H27C 109.5
C24 C28 C30 114.1(4)
C24 C28 C29 111.7(4)
C30 C28 C29 109.4(4)
C24 C28 H28 107.0
C30 C28 H28 107.0
C29 C28 H28 107.0
C28 C29 H29A 109.5
C28 C29 H29B 109.5
H29A C29 H29B 109.5
C28 C29 H29C 109.5
H29A C29 H29C 109.5
H29B C29 H29C 109.5
C28 C30 H30A 109.5
C28 C30 H30B 109.5
H30A C30 H30B 109.5
C28 C30 H30C 109.5
H30A C30 H30C 109.5
H30B C30 H30C 109.5
C32 C31 C36 120.8(4)
C32 C31 N2 119.3(4)
C36 C31 N2 119.8(4)
C33 C32 C31 118.7(5)
C33 C32 C37 120.3(5)
C31 C32 C37 120.9(5)
C34 C33 C32 121.1(5)
C34 C33 H33 119.4
C32 C33 H33 119.4
C33 C34 C35 120.2(5)
C33 C34 H34 119.9
C35 C34 H34 119.9
C34 C35 C36 120.9(5)
C34 C35 H35 119.5
C36 C35 H35 119.5
C35 C36 C31 118.1(5)
C35 C36 C40 120.8(5)
C31 C36 C40 121.0(4)
C38 C37 C32 113.2(5)
C38 C37 C39 111.2(5)
C32 C37 C39 111.2(5)
C38 C37 H37 107.0
C32 C37 H37 107.0
C39 C37 H37 107.0
C37 C38 H38A 109.5
C37 C38 H38B 109.5
H38A C38 H38B 109.5
C37 C38 H38C 109.5
H38A C38 H38C 109.5
H38B C38 H38C 109.5
C37 C39 H39A 109.5
C37 C39 H39B 109.5
H39A C39 H39B 109.5
C37 C39 H39C 109.5
H39A C39 H39C 109.5
H39B C39 H39C 109.5
C36 C40 C42 112.3(4)
C36 C40 C41 110.4(4)
C42 C40 C41 109.9(5)
C36 C40 H40 108.1
C42 C40 H40 108.1
C41 C40 H40 108.1
C40 C41 H41A 109.5
C40 C41 H41B 109.5
H41A C41 H41B 109.5
C40 C41 H41C 109.5
H41A C41 H41C 109.5
H41B C41 H41C 109.5
C40 C42 H42A 109.5
C40 C42 H42B 109.5
H42A C42 H42B 109.5
C40 C42 H42C 109.5
H42A C42 H42C 109.5
H42B C42 H42C 109.5
C48 C43 C44 122.0(4)
C48 C43 N3 118.2(4)
C44 C43 N3 119.8(4)
C45 C44 C43 117.7(5)
C45 C44 C49 121.2(5)
C43 C44 C49 121.1(4)
C46 C45 C44 120.9(5)
C46 C45 H45 119.5
C44 C45 H45 119.5
C45 C46 C47 120.6(5)
C45 C46 H46 119.7
C47 C46 H46 119.7
C46 C47 C48 121.1(5)
C46 C47 H47 119.5
C48 C47 H47 119.5
C47 C48 C43 117.6(5)
C47 C48 C52 120.9(5)
C43 C48 C52 121.5(4)
C50 C49 C44 112.3(4)
C50 C49 C51 109.9(5)
C44 C49 C51 111.9(4)
C50 C49 H49 107.5
C44 C49 H49 107.5
C51 C49 H49 107.5
C49 C50 H50A 109.5
C49 C50 H50B 109.5
H50A C50 H50B 109.5
C49 C50 H50C 109.5
H50A C50 H50C 109.5
H50B C50 H50C 109.5
C49 C51 H51A 109.5
C49 C51 H51B 109.5
H51A C51 H51B 109.5
C49 C51 H51C 109.5
H51A C51 H51C 109.5
H51B C51 H51C 109.5
C54 C52 C48 112.8(4)
C54 C52 C53 110.3(5)
C48 C52 C53 112.5(4)
C54 C52 H52 107.0
C48 C52 H52 107.0
C53 C52 H52 107.0
C52 C53 H53A 109.5
C52 C53 H53B 109.5
H53A C53 H53B 109.5
C52 C53 H53C 109.5
H53A C53 H53C 109.5
H53B C53 H53C 109.5
C52 C54 H54A 109.5
C52 C54 H54B 109.5
H54A C54 H54B 109.5
C52 C54 H54C 109.5
H54A C54 H54C 109.5
H54B C54 H54C 109.5
C60 C55 C56 121.3(4)
C60 C55 N4 119.4(4)
C56 C55 N4 119.2(4)
C57 C56 C55 118.1(4)
C57 C56 C61 120.2(4)
C55 C56 C61 121.8(4)
C58 C57 C56 121.4(5)
C58 C57 H57 119.3
C56 C57 H57 119.3
C57 C58 C59 119.8(5)
C57 C58 H58 120.1
C59 C58 H58 120.1
C58 C59 C60 121.0(5)
C58 C59 H59 119.5
C60 C59 H59 119.5
C55 C60 C59 118.4(4)
C55 C60 C64 121.2(4)
C59 C60 C64 120.2(5)
C56 C61 C63 112.1(4)
C56 C61 C62 111.0(4)
C63 C61 C62 111.4(4)
C56 C61 H61 107.4
C63 C61 H61 107.4
C62 C61 H61 107.4
C61 C62 H62A 109.5
C61 C62 H62B 109.5
H62A C62 H62B 109.5
C61 C62 H62C 109.5
H62A C62 H62C 109.5
H62B C62 H62C 109.5
C61 C63 H63A 109.5
C61 C63 H63B 109.5
H63A C63 H63B 109.5
C61 C63 H63C 109.5
H63A C63 H63C 109.5
H63B C63 H63C 109.5
C66 C64 C60 115.8(7)
C66 C64 C65 106.2(9)
C60 C64 C65 112.7(7)
C66 C64 H64 107.3
C60 C64 H64 107.3
C65 C64 H64 107.3
C65A C65 C64 68.0(15)
C65' C65A C65 31.1(18)
C65' C65A C66 151(3)
C65 C65A C66 122.0(19)
C66A C66 C66' 10(4)
C66A C66 C64 83(4)
C66' C66 C64 82.1(13)
C66A C66 C65A 134(4)
C66' C66 C65A 133.9(16)
C64 C66 C65A 51.9(8)
C66A C66' C66 8(3)
C66 C66A C66' 162(6)
C72 C67 C68 121.6(4)
C72 C67 N6 120.3(4)
C68 C67 N6 118.0(4)
C69 C68 C67 117.7(4)
C69 C68 C73 120.9(4)
C67 C68 C73 121.4(4)
C70 C69 C68 121.5(4)
C70 C69 H69 119.3
C68 C69 H69 119.3
C69 C70 C71 120.3(4)
C69 C70 H70 119.8
C71 C70 H70 119.8
C70 C71 C72 120.6(4)
C70 C71 H71 119.7
C72 C71 H71 119.7
C67 C72 C71 118.1(4)
C67 C72 C76 121.4(4)
C71 C72 C76 120.3(4)
C74 C73 C75 110.6(4)
C74 C73 C68 112.9(4)
C75 C73 C68 110.9(4)
C74 C73 H73 107.4
C75 C73 H73 107.4
C68 C73 H73 107.4
C73 C74 H74A 109.5
C73 C74 H74B 109.5
H74A C74 H74B 109.5
C73 C74 H74C 109.5
H74A C74 H74C 109.5
H74B C74 H74C 109.5
C73 C75 H75A 109.5
C73 C75 H75B 109.5
H75A C75 H75B 109.5
C73 C75 H75C 109.5
H75A C75 H75C 109.5
H75B C75 H75C 109.5
C77 C76 C72 113.3(4)
C77 C76 C78 111.1(5)
C72 C76 C78 110.4(4)
C77 C76 H76 107.2
C72 C76 H76 107.2
C78 C76 H76 107.2
C76 C77 H77A 109.5
C76 C77 H77B 109.5
H77A C77 H77B 109.5
C76 C77 H77C 109.5
H77A C77 H77C 109.5
H77B C77 H77C 109.5
C76 C78 H78A 109.5
C76 C78 H78B 109.5
H78A C78 H78B 109.5
C76 C78 H78C 109.5
H78A C78 H78C 109.5
H78B C78 H78C 109.5
C80 C79 C84 121.7(4)
C80 C79 N5 119.2(4)
C84 C79 N5 119.0(4)
C81 C80 C79 118.3(5)
C81 C80 C85 119.4(5)
C79 C80 C85 122.3(4)
C82 C81 C80 121.3(5)
C82 C81 H81 119.3
C80 C81 H81 119.3
C81 C82 C83 119.4(5)
C81 C82 H82 120.3
C83 C82 H82 120.3
C82 C83 C84 121.2(5)
C82 C83 H83 119.4
C84 C83 H83 119.4
C83 C84 C79 118.1(5)
C83 C84 C88 119.2(5)
C79 C84 C88 122.7(4)
C80 C85 C86 112.5(4)
C80 C85 C87 111.0(4)
C86 C85 C87 111.1(5)
C80 C85 H85 107.3
C86 C85 H85 107.3
C87 C85 H85 107.3
C85 C86 H86A 109.5
C85 C86 H86B 109.5
H86A C86 H86B 109.5
C85 C86 H86C 109.5
H86A C86 H86C 109.5
H86B C86 H86C 109.5
C85 C87 H87A 109.5
C85 C87 H87B 109.5
H87A C87 H87B 109.5
C85 C87 H87C 109.5
H87A C87 H87C 109.5
H87B C87 H87C 109.5
C90 C88 C89 110.5(5)
C90 C88 C84 112.7(4)
C89 C88 C84 110.8(4)
C90 C88 H88 107.5
C89 C88 H88 107.5
C84 C88 H88 107.5
C88 C89 H89A 109.5
C88 C89 H89B 109.5
H89A C89 H89B 109.5
C88 C89 H89C 109.5
H89A C89 H89C 109.5
H89B C89 H89C 109.5
C88 C90 H90A 109.5
C88 C90 H90B 109.5
H90A C90 H90B 109.5
C88 C90 H90C 109.5
H90A C90 H90C 109.5
H90B C90 H90C 109.5
C92 C97 C96 126.1(12)
C92 C97 H97 116.9
C96 C97 H97 116.9
C93 C94 C95 126.7(12)
C93 C94 H94 116.6
C95 C94 H94 116.6
C93 C92 C97 119.1(14)
C93 C92 C91 117.7(12)
C97 C92 C91 123.2(11)
C94 C95 C96 116.2(13)
C94 C95 H95 121.9
C96 C95 H95 121.9
C94 C93 C92 117.9(13)
C94 C93 H93 121.0
C92 C93 H93 121.0
C97 C96 C95 113.9(12)
C97 C96 H96 123.1
C95 C96 H96 123.1
C92 C91 H91A 109.5
C92 C91 H91B 109.5
H91A C91 H91B 109.5
C92 C91 H91C 109.5
H91A C91 H91C 109.5
H91B C91 H91C 109.5

loop_
_geom_bond_atom_site_label_1
_geom_bond_atom_site_label_2
_geom_bond_distance
Sn1 N2 2.066(4)
Sn1 N1 2.069(3)
Sn2 N3 2.066(4)
Sn2 N4 2.073(4)
Sn3 N6 2.061(4)
Sn3 N5 2.071(4)
N1 C1 1.399(5)
N1 C19 1.428(6)
N2 C2 1.393(5)
N2 C31 1.428(6)
N3 C7 1.386(5)
N3 C43 1.429(6)
N4 C8 1.397(5)
N4 C55 1.437(6)
N5 C13 1.390(6)
N5 C79 1.440(6)
N6 C18 1.391(5)
N6 C67 1.436(5)
C1 C6 1.388(6)
C1 C2 1.412(6)
C2 C3 1.389(6)
C3 C4 1.411(6)
C3 H3 0.9500
C4 C5 1.405(6)
C4 C11 1.479(5)
C5 C6 1.409(6)
C5 C15 1.463(6)
C6 H6 0.9500
C7 C12 1.389(6)
C7 C8 1.424(6)
C8 C9 1.385(6)
C9 C10 1.411(6)
C9 H9 0.9500
C10 C11 1.418(6)
C10 C16 1.453(6)
C11 C12 1.391(6)
C12 H12 0.9500
C13 C14 1.389(6)
C13 C18 1.426(6)
C14 C15 1.402(6)
C14 H14 0.9500
C15 C16 1.420(6)
C16 C17 1.407(6)
C17 C18 1.378(6)
C17 H17 0.9500
C19 C20 1.401(6)
C19 C24 1.406(6)
C20 C21 1.395(6)
C20 C25 1.516(6)
C21 C22 1.380(7)
C21 H21 0.9500
C22 C23 1.399(7)
C22 H22 0.9500
C23 C24 1.377(6)
C23 H23 0.9500
C24 C28 1.531(7)
C25 C27 1.529(7)
C25 C26 1.534(7)
C25 H25 1.0000
C26 H26A 0.9800
C26 H26B 0.9800
C26 H26C 0.9800
C27 H27A 0.9800
C27 H27B 0.9800
C27 H27C 0.9800
C28 C30 1.531(7)
C28 C29 1.534(7)
C28 H28 1.0000
C29 H29A 0.9800
C29 H29B 0.9800
C29 H29C 0.9800
C30 H30A 0.9800
C30 H30B 0.9800
C30 H30C 0.9800
C31 C32 1.401(7)
C31 C36 1.415(7)
C32 C33 1.386(7)
C32 C37 1.523(7)
C33 C34 1.377(7)
C33 H33 0.9500
C34 C35 1.382(7)
C34 H34 0.9500
C35 C36 1.393(7)
C35 H35 0.9500
C36 C40 1.510(7)
C37 C38 1.509(8)
C37 C39 1.540(9)
C37 H37 1.0000
C38 H38A 0.9800
C38 H38B 0.9800
C38 H38C 0.9800
C39 H39A 0.9800
C39 H39B 0.9800
C39 H39C 0.9800
C40 C42 1.529(8)
C40 C41 1.533(8)
C40 H40 1.0000
C41 H41A 0.9800
C41 H41B 0.9800
C41 H41C 0.9800
C42 H42A 0.9800
C42 H42B 0.9800
C42 H42C 0.9800
C43 C48 1.401(7)
C43 C44 1.405(7)
C44 C45 1.397(7)
C44 C49 1.510(7)
C45 C46 1.375(7)
C45 H45 0.9500
C46 C47 1.378(7)
C46 H46 0.9500
C47 C48 1.397(7)
C47 H47 0.9500
C48 C52 1.518(7)
C49 C50 1.509(7)
C49 C51 1.544(7)
C49 H49 1.0000
C50 H50A 0.9800
C50 H50B 0.9800
C50 H50C 0.9800
C51 H51A 0.9800
C51 H51B 0.9800
C51 H51C 0.9800
C52 C54 1.517(8)
C52 C53 1.530(7)
C52 H52 1.0000
C53 H53A 0.9800
C53 H53B 0.9800
C53 H53C 0.9800
C54 H54A 0.9800
C54 H54B 0.9800
C54 H54C 0.9800
C55 C60 1.392(7)
C55 C56 1.406(7)
C56 C57 1.389(7)
C56 C61 1.508(7)
C57 C58 1.377(7)
C57 H57 0.9500
C58 C59 1.382(7)
C58 H58 0.9500
C59 C60 1.393(7)
C59 H59 0.9500
C60 C64 1.523(7)
C61 C63 1.521(7)
C61 C62 1.541(7)
C61 H61 1.0000
C62 H62A 0.9800
C62 H62B 0.9800
C62 H62C 0.9800
C63 H63A 0.9800
C63 H63B 0.9800
C63 H63C 0.9800
C64 C66 1.514(16)
C64 C65 1.526(16)
C64 H64 1.0000
C65 C65A 0.95(2)
C65' C65A 0.76(2)
C65A C66 1.79(2)
C66 C66A 0.50(2)
C66 C66' 1.10(2)
C66' C66A 0.61(2)
C67 C72 1.396(7)
C67 C68 1.407(7)
C68 C69 1.393(6)
C68 C73 1.524(7)
C69 C70 1.370(7)
C69 H69 0.9500
C70 C71 1.382(7)
C70 H70 0.9500
C71 C72 1.400(6)
C71 H71 0.9500
C72 C76 1.525(7)
C73 C74 1.518(7)
C73 C75 1.523(7)
C73 H73 1.0000
C74 H74A 0.9800
C74 H74B 0.9800
C74 H74C 0.9800
C75 H75A 0.9800
C75 H75B 0.9800
C75 H75C 0.9800
C76 C77 1.513(7)
C76 C78 1.533(7)
C76 H76 1.0000
C77 H77A 0.9800
C77 H77B 0.9800
C77 H77C 0.9800
C78 H78A 0.9800
C78 H78B 0.9800
C78 H78C 0.9800
C79 C80 1.396(7)
C79 C84 1.399(7)
C80 C81 1.391(7)
C80 C85 1.520(7)
C81 C82 1.382(7)
C81 H81 0.9500
C82 C83 1.391(7)
C82 H82 0.9500
C83 C84 1.392(7)
C83 H83 0.9500
C84 C88 1.528(7)
C85 C86 1.524(8)
C85 C87 1.529(7)
C85 H85 1.0000
C86 H86A 0.9800
C86 H86B 0.9800
C86 H86C 0.9800
C87 H87A 0.9800
C87 H87B 0.9800
C87 H87C 0.9800
C88 C90 1.525(8)
C88 C89 1.525(8)
C88 H88 1.0000
C89 H89A 0.9800
C89 H89B 0.9800
C89 H89C 0.9800
C90 H90A 0.9800
C90 H90B 0.9800
C90 H90C 0.9800
C97 C92 1.361(16)
C97 C96 1.382(16)
C97 H97 0.9500
C94 C93 1.349(16)
C94 C95 1.362(16)
C94 H94 0.9500
C92 C93 1.349(14)
C92 C91 1.572(17)
C95 C96 1.483(14)
C95 H95 0.9500
C93 H93 0.9500
C96 H96 0.9500
C91 H91A 0.9800
C91 H91B 0.9800
C91 H91C 0.9800

loop_
_platon_squeeze_void_nr
_platon_squeeze_void_average_x
_platon_squeeze_void_average_y
_platon_squeeze_void_average_z
_platon_squeeze_void_volume
_platon_squeeze_void_count_electrons
_platon_squeeze_void_content
1 0.041 0.195 0.430 289 48 ' '
2 -0.041 0.805 0.570 289 48 ' '
3 0.280 0.167 0.927 8 0 ' '
4 0.464 0.750 0.906 6 0 ' '
5 0.536 0.250 0.094 7 0 ' '
6 0.720 0.833 0.073 7 0 ' '
